data_4021931
loop_
_publ_author_name
'Glen Baghdasarian'
'K. A. Woerpel'

_publ_section_title
;
 Electrostatic Effects on the Reactions of Cyclohexanone Oxocarbenium Ions
;
_journal_name_full 'Journal of Organic Chemistry'
_journal_page_first 6851
_journal_page_last 6858
_journal_paper_doi 10.1021/jo060968z
_journal_volume 71
_journal_year 2006
_chemical_formula_sum 'C16 H23 N O2'
_chemical_formula_weight 261.35
_chemical_name_systematic
; 
 ? 
;
_space_group_IT_number 14
_symmetry_cell_setting monoclinic
_symmetry_space_group_name_Hall '-P 2yn'
_symmetry_space_group_name_H-M 'P 1 21/n 1'
_atom_sites_solution_hydrogens difmap
_atom_sites_solution_primary direct
_atom_sites_solution_secondary difmap
_audit_creation_method SHELXTL
_cell_angle_alpha 90.00
_cell_angle_beta 104.551(2)
_cell_angle_gamma 90.00
_cell_formula_units_Z 4
_cell_length_a 6.6669(9)
_cell_length_b 32.636(5)
_cell_length_c 6.7762(10)
_cell_measurement_temperature 173(2)
_cell_volume 1427.1(3)
_computing_cell_refinement 'Bruker SMART/SAINT'
_computing_data_collection 'Bruker SMART'
_computing_data_reduction 'Bruker SAINT'
_computing_molecular_graphics 'Bruker SHELXTL'
_computing_publication_material 'Bruker SHELXTL'
_computing_structure_refinement 'Bruker SHELXTL'
_computing_structure_solution 'Bruker SHELXTL'
_diffrn_ambient_temperature 173(2)
_diffrn_measured_fraction_theta_full 0.992
_diffrn_measured_fraction_theta_max 0.992
_diffrn_measurement_device_type 'CCD area detector'
_diffrn_measurement_method 'phi and omega scans'
_diffrn_radiation_monochromator graphite
_diffrn_radiation_source 'normal-focus sealed tube'
_diffrn_radiation_type MoK\a
_diffrn_radiation_wavelength 0.71073
_diffrn_reflns_av_R_equivalents 0.0300
_diffrn_reflns_av_sigmaI/netI 0.0250
_diffrn_reflns_limit_h_max 8
_diffrn_reflns_limit_h_min -8
_diffrn_reflns_limit_k_max 40
_diffrn_reflns_limit_k_min -40
_diffrn_reflns_limit_l_max 8
_diffrn_reflns_limit_l_min -8
_diffrn_reflns_number 13270
_diffrn_reflns_theta_full 26.37
_diffrn_reflns_theta_max 26.37
_diffrn_reflns_theta_min 2.50
_diffrn_standards_decay_% '< 1.0'
_diffrn_standards_interval_count 'initial 50 frames recollected'
_diffrn_standards_number '50 frames'
_exptl_absorpt_coefficient_mu 0.079
_exptl_absorpt_correction_T_max 0.9937
_exptl_absorpt_correction_T_min 0.9659
_exptl_absorpt_correction_type multi-scan
_exptl_absorpt_process_details 'Bruker SADABS'
_exptl_crystal_colour colorless
_exptl_crystal_density_diffrn 1.216
_exptl_crystal_density_meas ?
_exptl_crystal_density_method 'not measured'
_exptl_crystal_description plate
_exptl_crystal_F_000 568
_exptl_crystal_size_max 0.44
_exptl_crystal_size_mid 0.38
_exptl_crystal_size_min 0.08
_refine_diff_density_max 0.322
_refine_diff_density_min -0.166
_refine_diff_density_rms 0.041
_refine_ls_extinction_coef 0.0028(16)
_refine_ls_extinction_expression Fc^*^=kFc[1+0.001xFc^2^\l^3^/sin(2\q)]^-1/4^
_refine_ls_extinction_method SHELXTL
_refine_ls_goodness_of_fit_ref 1.054
_refine_ls_hydrogen_treatment refall
_refine_ls_matrix_type full
_refine_ls_number_parameters 265
_refine_ls_number_reflns 2909
_refine_ls_number_restraints 0
_refine_ls_restrained_S_all 1.054
_refine_ls_R_factor_all 0.0551
_refine_ls_R_factor_gt 0.0412
_refine_ls_shift/su_max 0.000
_refine_ls_shift/su_mean 0.000
_refine_ls_structure_factor_coef Fsqd
_refine_ls_weighting_details 'calc w=1/[\s^2^(Fo^2^)+(0.0486P)^2^+0.6270P] where P=(Fo^2^+2Fc^2^)/3'
_refine_ls_weighting_scheme calc
_refine_ls_wR_factor_gt 0.1007
_refine_ls_wR_factor_ref 0.1097
_reflns_number_gt 2309
_reflns_number_total 2909
_reflns_threshold_expression >2sigma(I)
_cod_data_source_file jo060968zsi20060510_123517.cif
_cod_depositor_comments
;
The following automatic conversions were performed:
'_symmetry_cell_setting' value 'Monoclinic' changed to 'monoclinic'
according to '/home/saulius/struct/CIF-dictionaries/cif_core.dic'
dictionary named 'cif_core.dic' version 2.4.1 from 2010-06-29.

Automatic conversion script
Id: cif_fix_enum 1527 2010-12-29 10:47:43Z saulius 

The following automatic conversions were performed:

'_exptl_crystal_density_meas' value 'n/a' was changed to '?' - the
value is perceived as not measured.

Automatic conversion script
Id: cif_fix_values 3008 2015-01-20 13:52:24Z robertas 
;
_cod_original_sg_symbol_H-M 'P 21/n'
_cod_database_code 4021931

loop_
_symmetry_equiv_pos_as_xyz
'x, y, z'
'-x+1/2, y+1/2, -z+1/2'
'-x, -y, -z'
'x-1/2, -y-1/2, z-1/2'

loop_
_atom_site_label
_atom_site_type_symbol
_atom_site_fract_x
_atom_site_fract_y
_atom_site_fract_z
_atom_site_U_iso_or_equiv
_atom_site_adp_type
_atom_site_occupancy
_atom_site_symmetry_multiplicity
_atom_site_calc_flag
C1 C 0.7066(2) 0.03773(4) -0.3010(2) 0.0170(3) Uani 1 1 d
C2 C 0.8543(2) 0.06512(4) -0.14059(19) 0.0170(3) Uani 1 1 d
C3 C 0.7775(2) 0.10930(5) -0.1495(2) 0.0195(3) Uani 1 1 d
C4 C 0.8046(2) 0.13252(5) -0.3375(2) 0.0198(3) Uani 1 1 d
C5 C 1.0240(2) 0.13010(5) -0.3674(2) 0.0190(3) Uani 1 1 d
C6 C 1.0905(2) 0.08529(5) -0.3660(2) 0.0199(3) Uani 1 1 d
C7 C 1.0748(2) 0.06405(5) -0.1692(2) 0.0198(3) Uani 1 1 d
C8 C 1.0314(2) 0.15312(5) -0.5620(2) 0.0212(3) Uani 1 1 d
C9 C 1.2426(2) 0.15406(5) -0.6104(2) 0.0253(4) Uani 1 1 d
C10 C 1.2531(2) 0.17888(5) -0.7970(2) 0.0214(3) Uani 1 1 d
C11 C 1.0905(3) 0.20326(5) -0.9028(2) 0.0270(4) Uani 1 1 d
C12 C 1.1058(3) 0.22614(5) -1.0720(3) 0.0331(4) Uani 1 1 d
C13 C 1.2860(3) 0.22489(5) -1.1377(3) 0.0325(4) Uani 1 1 d
C14 C 1.4489(3) 0.20064(5) -1.0355(2) 0.0306(4) Uani 1 1 d
C15 C 1.4330(2) 0.17790(5) -0.8675(2) 0.0259(4) Uani 1 1 d
C16 C 0.6838(3) 0.04687(5) 0.1243(2) 0.0260(4) Uani 1 1 d
N1 N 0.7567(2) -0.00166(4) -0.3020(2) 0.0231(3) Uani 1 1 d
O1 O 0.55110(15) 0.05226(3) -0.41943(15) 0.0233(3) Uani 1 1 d
O2 O 0.87121(15) 0.04700(3) 0.05790(14) 0.0210(3) Uani 1 1 d
H2A H 0.674(3) -0.0184(6) -0.384(3) 0.027(5) Uiso 1 1 d
H2B H 0.868(3) -0.0124(6) -0.214(3) 0.035(5) Uiso 1 1 d
H3A H 0.855(3) 0.1223(5) -0.025(3) 0.025(4) Uiso 1 1 d
H3B H 0.633(3) 0.1099(5) -0.146(2) 0.023(4) Uiso 1 1 d
H4A H 0.767(2) 0.1617(5) -0.328(2) 0.021(4) Uiso 1 1 d
H4B H 0.705(3) 0.1209(5) -0.461(3) 0.027(4) Uiso 1 1 d
H5 H 1.117(2) 0.1440(5) -0.252(2) 0.018(4) Uiso 1 1 d
H6A H 1.235(3) 0.0829(5) -0.378(3) 0.025(4) Uiso 1 1 d
H6B H 1.002(3) 0.0710(5) -0.483(3) 0.022(4) Uiso 1 1 d
H7A H 1.124(3) 0.0351(5) -0.162(3) 0.024(4) Uiso 1 1 d
H7B H 1.162(3) 0.0784(5) -0.050(3) 0.024(4) Uiso 1 1 d
H8A H 0.986(3) 0.1824(5) -0.548(3) 0.026(4) Uiso 1 1 d
H8B H 0.932(3) 0.1401(5) -0.677(3) 0.024(4) Uiso 1 1 d
H9A H 1.287(3) 0.1257(6) -0.628(3) 0.034(5) Uiso 1 1 d
H9B H 1.345(3) 0.1653(6) -0.489(3) 0.042(5) Uiso 1 1 d
H11 H 0.959(3) 0.2042(5) -0.862(3) 0.033(5) Uiso 1 1 d
H12 H 0.992(3) 0.2434(7) -1.147(3) 0.045(6) Uiso 1 1 d
H13 H 1.294(3) 0.2408(6) -1.257(3) 0.040(5) Uiso 1 1 d
H14 H 1.576(3) 0.2002(6) -1.080(3) 0.037(5) Uiso 1 1 d
H15 H 1.547(3) 0.1611(6) -0.795(3) 0.032(5) Uiso 1 1 d
H16A H 0.649(3) 0.0753(6) 0.163(3) 0.029(5) Uiso 1 1 d
H16B H 0.711(3) 0.0282(5) 0.243(3) 0.025(4) Uiso 1 1 d
H16C H 0.564(3) 0.0365(6) 0.016(3) 0.035(5) Uiso 1 1 d

loop_
_atom_site_aniso_label
_atom_site_aniso_U_11
_atom_site_aniso_U_22
_atom_site_aniso_U_33
_atom_site_aniso_U_23
_atom_site_aniso_U_13
_atom_site_aniso_U_12
C1 0.0133(6) 0.0257(8) 0.0129(6) -0.0014(5) 0.0053(5) -0.0008(6)
C2 0.0154(7) 0.0247(8) 0.0106(6) 0.0005(5) 0.0028(5) 0.0001(6)
C3 0.0170(7) 0.0264(8) 0.0154(7) -0.0033(6) 0.0045(5) -0.0001(6)
C4 0.0181(7) 0.0232(8) 0.0185(7) -0.0001(6) 0.0052(6) 0.0032(6)
C5 0.0163(7) 0.0263(8) 0.0142(7) -0.0011(6) 0.0035(5) 0.0002(6)
C6 0.0149(7) 0.0271(8) 0.0187(7) -0.0014(6) 0.0060(6) 0.0011(6)
C7 0.0153(7) 0.0246(8) 0.0175(7) -0.0007(6) 0.0005(5) 0.0007(6)
C8 0.0186(7) 0.0278(8) 0.0176(7) 0.0008(6) 0.0050(6) 0.0019(6)
C9 0.0203(8) 0.0346(9) 0.0222(8) 0.0041(7) 0.0078(6) 0.0030(7)
C10 0.0217(8) 0.0236(8) 0.0198(7) -0.0037(6) 0.0069(6) -0.0025(6)
C11 0.0278(8) 0.0271(8) 0.0295(8) 0.0025(6) 0.0138(7) 0.0036(7)
C12 0.0403(10) 0.0256(9) 0.0353(9) 0.0074(7) 0.0133(8) 0.0059(7)
C13 0.0439(10) 0.0275(9) 0.0296(9) 0.0024(7) 0.0156(8) -0.0081(7)
C14 0.0281(9) 0.0402(10) 0.0272(8) -0.0058(7) 0.0135(7) -0.0109(7)
C15 0.0199(8) 0.0354(9) 0.0227(8) -0.0027(7) 0.0057(6) -0.0021(7)
C16 0.0276(8) 0.0331(9) 0.0196(8) 0.0002(7) 0.0102(7) -0.0019(7)
N1 0.0197(7) 0.0250(7) 0.0201(6) -0.0036(5) -0.0035(5) 0.0008(5)
O1 0.0150(5) 0.0287(6) 0.0226(5) -0.0040(4) -0.0020(4) 0.0026(4)
O2 0.0204(5) 0.0295(6) 0.0126(5) 0.0019(4) 0.0029(4) -0.0001(4)

loop_
_atom_type_symbol
_atom_type_description
_atom_type_scat_dispersion_real
_atom_type_scat_dispersion_imag
_atom_type_scat_source
C C 0.0033 0.0016 'International Tables Vol C Tables 4.2.6.8 and 6.1.1.4'
H H 0.0000 0.0000 'International Tables Vol C Tables 4.2.6.8 and 6.1.1.4'
N N 0.0061 0.0033 'International Tables Vol C Tables 4.2.6.8 and 6.1.1.4'
O O 0.0106 0.0060 'International Tables Vol C Tables 4.2.6.8 and 6.1.1.4'

loop_
_geom_angle_atom_site_label_1
_geom_angle_atom_site_label_2
_geom_angle_atom_site_label_3
_geom_angle
O1 C1 N1 122.65(13)
O1 C1 C2 120.98(13)
N1 C1 C2 116.38(12)
O2 C2 C3 111.70(11)
O2 C2 C7 104.79(11)
C3 C2 C7 109.86(12)
O2 C2 C1 107.64(11)
C3 C2 C1 111.62(11)
C7 C2 C1 111.01(11)
C2 C3 C4 113.08(11)
C5 C4 C3 113.67(12)
C6 C5 C4 109.55(12)
C6 C5 C8 113.81(12)
C4 C5 C8 109.16(12)
C5 C6 C7 110.85(12)
C6 C7 C2 112.23(12)
C9 C8 C5 115.28(12)
C10 C9 C8 115.37(13)
C11 C10 C15 117.51(14)
C11 C10 C9 122.80(13)
C15 C10 C9 119.69(14)
C10 C11 C12 121.49(15)
C13 C12 C11 119.88(16)
C14 C13 C12 119.54(15)
C13 C14 C15 120.40(15)
C14 C15 C10 121.17(16)
C16 O2 C2 115.03(11)

loop_
_geom_bond_atom_site_label_1
_geom_bond_atom_site_label_2
_geom_bond_distance
C1 O1 1.2350(17)
C1 N1 1.329(2)
C1 C2 1.5533(19)
C2 O2 1.4475(16)
C2 C3 1.526(2)
C2 C7 1.5306(19)
C3 C4 1.532(2)
C4 C5 1.5286(19)
C5 C6 1.527(2)
C5 C8 1.529(2)
C6 C7 1.530(2)
C8 C9 1.524(2)
C9 C10 1.518(2)
C10 C11 1.390(2)
C10 C15 1.398(2)
C11 C12 1.393(2)
C12 C13 1.383(2)
C13 C14 1.381(3)
C14 C15 1.385(2)
C16 O2 1.4301(18)

loop_
_geom_torsion_atom_site_label_1
_geom_torsion_atom_site_label_2
_geom_torsion_atom_site_label_3
_geom_torsion_atom_site_label_4
_geom_torsion
O1 C1 C2 O2 124.37(13)
N1 C1 C2 O2 -55.28(15)
O1 C1 C2 C3 1.45(18)
N1 C1 C2 C3 -178.19(12)
O1 C1 C2 C7 -121.49(14)
N1 C1 C2 C7 58.87(16)
O2 C2 C3 C4 166.80(11)
C7 C2 C3 C4 50.96(15)
C1 C2 C3 C4 -72.63(15)
C2 C3 C4 C5 -51.56(17)
C3 C4 C5 C6 53.06(16)
C3 C4 C5 C8 178.29(12)
C4 C5 C6 C7 -56.31(15)
C8 C5 C6 C7 -178.80(12)
C5 C6 C7 C2 59.28(16)
O2 C2 C7 C6 -175.46(11)
C3 C2 C7 C6 -55.33(15)
C1 C2 C7 C6 68.62(16)
C6 C5 C8 C9 -58.35(18)
C4 C5 C8 C9 178.94(13)
C5 C8 C9 C10 -176.75(13)
C8 C9 C10 C11 7.7(2)
C8 C9 C10 C15 -172.82(14)
C15 C10 C11 C12 -0.4(2)
C9 C10 C11 C12 179.10(16)
C10 C11 C12 C13 -0.1(3)
C11 C12 C13 C14 0.5(3)
C12 C13 C14 C15 -0.4(3)
C13 C14 C15 C10 -0.1(2)
C11 C10 C15 C14 0.5(2)
C9 C10 C15 C14 -179.04(15)
C3 C2 O2 C16 57.52(15)
C7 C2 O2 C16 176.41(12)
C1 C2 O2 C16 -65.35(14)
